data_2236696
loop_
_publ_author_name
'Yang, Hexiong'
'Jenkins, Neil G.'
'Downs, Robert T.'

_publ_section_title
;
 Redetermination of junitoite, CaZn~2~Si~2~O~7~&#x00B7;H~2~O
;
_journal_coeditor_code WM2677
_journal_issue 10
_journal_name_full 'Acta Crystallographica Section E'
_journal_page_first i73
_journal_page_last i73
_journal_paper_doi 10.1107/S1600536812037622
_journal_volume 68
_journal_year 2012
_chemical_compound_source 'Christmas Mine, Gila County, Arizona, USA'
_chemical_formula_iupac 'Ca Zn2 Si2 O7, H2 O'
_chemical_formula_moiety 'O7 Si2 Zn2, H2 O, Ca'
_chemical_formula_sum 'Ca H2 O8 Si2 Zn2'
_chemical_formula_weight 357.02
_chemical_name_common Junitoite
_chemical_name_mineral Junitoite
_chemical_name_systematic
;
calcium dizinc disilicate monohydrate
;
_space_group_IT_number 41
_symmetry_cell_setting orthorhombic
_symmetry_space_group_name_Hall 'A 2 -2ab'
_symmetry_space_group_name_H-M 'A b a 2'
_atom_sites_solution_hydrogens difmap
_atom_sites_solution_primary direct
_atom_sites_solution_secondary difmap
_audit_creation_method SHELXL-97
_cell_angle_alpha 90.00
_cell_angle_beta 90.00
_cell_angle_gamma 90.00
_cell_formula_units_Z 4
_cell_length_a 12.530(4)
_cell_length_b 6.3056(18)
_cell_length_c 8.562(3)
_cell_measurement_reflns_used 1387
_cell_measurement_temperature 293(2)
_cell_measurement_theta_max 33.181
_cell_measurement_theta_min 4.331
_cell_volume 676.5(4)
_computing_cell_refinement 'SAINT (Bruker, 2004)'
_computing_data_collection 'APEX2 (Bruker, 2004)'
_computing_data_reduction 'SAINT (Bruker, 2004)'
_computing_molecular_graphics 'XtalDraw (Downs & Hall-Wallace, 2003)'
_computing_publication_material 'publCIF (Westrip, 2010)'
_computing_structure_refinement 'SHELXL97 (Sheldrick, 2008)'
_computing_structure_solution 'SHELXS97 (Sheldrick, 2008)'
_diffrn_ambient_temperature 293(2)
_diffrn_measured_fraction_theta_full 0.987
_diffrn_measured_fraction_theta_max 0.987
_diffrn_measurement_device_type 'Bruker APEXII CCD area-detector'
_diffrn_measurement_method '\f and \w scan'
_diffrn_radiation_monochromator graphite
_diffrn_radiation_source 'fine-focus sealed tube'
_diffrn_radiation_type MoK\a
_diffrn_radiation_wavelength 0.71073
_diffrn_reflns_av_R_equivalents 0.0214
_diffrn_reflns_av_sigmaI/netI 0.0328
_diffrn_reflns_limit_h_max 19
_diffrn_reflns_limit_h_min -8
_diffrn_reflns_limit_k_max 8
_diffrn_reflns_limit_k_min -9
_diffrn_reflns_limit_l_max 13
_diffrn_reflns_limit_l_min -12
_diffrn_reflns_number 2719
_diffrn_reflns_theta_full 33.25
_diffrn_reflns_theta_max 33.25
_diffrn_reflns_theta_min 3.25
_diffrn_standards_number 0
_exptl_absorpt_coefficient_mu 8.214
_exptl_absorpt_correction_T_max 0.6842
_exptl_absorpt_correction_T_min 0.6385
_exptl_absorpt_correction_type multi-scan
_exptl_absorpt_process_details '(<i>SADABS</i>; Sheldrick, 2005)'
_exptl_crystal_colour colorless
_exptl_crystal_density_diffrn 3.506
_exptl_crystal_density_method 'not measured'
_exptl_crystal_description cuboid
_exptl_crystal_F_000 696
_exptl_crystal_size_max 0.06
_exptl_crystal_size_mid 0.06
_exptl_crystal_size_min 0.05
_refine_diff_density_max 0.517
_refine_diff_density_min -0.645
_refine_ls_abs_structure_details 'Flack (1983), 580 Friedel pairs'
_refine_ls_abs_structure_Flack 0.023(12)
_refine_ls_extinction_coef 0.0120(4)
_refine_ls_extinction_expression Fc^*^=kFc[1+0.001xFc^2^\l^3^/sin(2\q)]^-1/4^
_refine_ls_extinction_method 'SHELXL97 (Sheldrick, 2008)'
_refine_ls_goodness_of_fit_ref 1.066
_refine_ls_hydrogen_treatment mixed
_refine_ls_matrix_type full
_refine_ls_number_parameters 65
_refine_ls_number_reflns 1257
_refine_ls_number_restraints 1
_refine_ls_restrained_S_all 1.066
_refine_ls_R_factor_all 0.0189
_refine_ls_R_factor_gt 0.0173
_refine_ls_shift/su_max 0.001
_refine_ls_shift/su_mean 0.000
_refine_ls_structure_factor_coef Fsqd
_refine_ls_weighting_details 'calc w=1/[\s^2^(Fo^2^)+(0.0094P)^2^+0.0000P] where P=(Fo^2^+2Fc^2^)/3'
_refine_ls_weighting_scheme calc
_refine_ls_wR_factor_gt 0.0426
_refine_ls_wR_factor_ref 0.0436
_reflns_number_gt 1189
_reflns_number_total 1257
_reflns_threshold_expression I>2sigma(I)
_cod_data_source_file wm2677.cif
_cod_data_source_block I
_cod_original_cell_volume 676.5(3)
_cod_original_sg_symbol_Hall 'A 2 -2ac'
_cod_original_sg_symbol_H-M 'A e a 2'
_cod_database_code 2236696
_cod_database_fobs_code 2236696
_database_code_amcsd 0019356

loop_
_symmetry_equiv_pos_as_xyz
'x, y, z'
'-x, -y, z'
'x+1/2, -y+1/2, z'
'-x+1/2, y+1/2, z'
'x, y+1/2, z+1/2'
'-x, -y+1/2, z+1/2'
'x+1/2, -y+1, z+1/2'
'-x+1/2, y+1, z+1/2'

loop_
_atom_site_type_symbol
_atom_site_label
_atom_site_fract_x
_atom_site_fract_y
_atom_site_fract_z
_atom_site_U_iso_or_equiv
_atom_site_adp_type
_atom_site_calc_flag
_atom_site_refinement_flags
_atom_site_occupancy
_atom_site_symmetry_multiplicity
Ca Ca 0.0000 0.5000 0.51882(6) 0.00899(12) Uani d S 1 2
Zn Zn 0.252164(9) 0.244531(17) 0.13494(6) 0.00808(7) Uani d . 1 1
Si Si 0.11827(4) 0.00274(4) 0.39406(7) 0.00615(9) Uani d . 1 1
O O1 0.12311(9) 0.2992(2) 0.01003(15) 0.0107(3) Uani d . 1 1
O O2 0.12739(10) 0.21991(19) 0.49272(17) 0.0099(3) Uani d . 1 1
O O3 0.20596(13) -0.00482(13) 0.25347(15) 0.0101(3) Uani d . 1 1
O O4 0.0000 0.0000 0.3037(2) 0.0082(3) Uani d S 1 2
O OW5 0.0000 0.5000 0.2518(3) 0.0209(7) Uani d S 1 2
H H 0.035(3) 0.448(4) 0.200(3) 0.030 Uiso d . 1 1

loop_
_atom_site_aniso_label
_atom_site_aniso_U_11
_atom_site_aniso_U_22
_atom_site_aniso_U_33
_atom_site_aniso_U_12
_atom_site_aniso_U_13
_atom_site_aniso_U_23
Ca 0.0106(2) 0.0078(2) 0.0085(2) 0.00019(13) 0.000 0.000
Zn 0.00755(10) 0.00739(10) 0.00931(11) -0.00067(7) 0.00070(15) -0.00072(18)
Si 0.00563(18) 0.00687(18) 0.00596(19) -0.00022(11) 0.00019(16) 0.00035(16)
O1 0.0084(5) 0.0112(5) 0.0126(8) -0.0010(4) -0.0020(4) 0.0046(5)
O2 0.0086(5) 0.0109(5) 0.0102(8) 0.0019(4) -0.0026(4) -0.0035(5)
O3 0.0124(7) 0.0080(6) 0.0099(6) -0.0001(3) 0.0045(4) 0.0003(4)
O4 0.0063(8) 0.0112(8) 0.0071(9) 0.0000(4) 0.000 0.000
OW5 0.0272(15) 0.0278(18) 0.0076(11) 0.0100(7) 0.000 0.000

loop_
_atom_type_symbol
_atom_type_description
_atom_type_scat_dispersion_real
_atom_type_scat_dispersion_imag
_atom_type_scat_source
H H 0.0000 0.0000 'International Tables Vol C Tables 4.2.6.8 and 6.1.1.4'
O O 0.0106 0.0060 'International Tables Vol C Tables 4.2.6.8 and 6.1.1.4'
Si Si 0.0817 0.0704 'International Tables Vol C Tables 4.2.6.8 and 6.1.1.4'
Ca Ca 0.2262 0.3064 'International Tables Vol C Tables 4.2.6.8 and 6.1.1.4'
Zn Zn 0.2839 1.4301 'International Tables Vol C Tables 4.2.6.8 and 6.1.1.4'

loop_
_geom_angle_atom_site_label_1
_geom_angle_atom_site_label_2
_geom_angle_atom_site_label_3
_geom_angle_site_symmetry_1
_geom_angle_site_symmetry_3
_geom_angle
OW5 Ca O2 . 2_565 84.64(4)
OW5 Ca O2 . . 84.64(4)
O2 Ca O2 2_565 . 169.28(8)
OW5 Ca O1 . 5 88.23(4)
O2 Ca O1 2_565 5 81.25(6)
O2 Ca O1 . 5 98.41(6)
OW5 Ca O1 . 6 88.23(4)
O2 Ca O1 2_565 6 98.41(6)
O2 Ca O1 . 6 81.25(6)
O1 Ca O1 5 6 176.46(7)
OW5 Ca O4 . 5 180.0
O2 Ca O4 2_565 5 95.36(4)
O2 Ca O4 . 5 95.36(4)
O1 Ca O4 5 5 91.77(4)
O1 Ca O4 6 5 91.77(4)
O2 Zn O3 8_544 4 100.47(6)
O2 Zn O3 8_544 . 119.31(6)
O3 Zn O3 4 . 117.42(7)
O2 Zn O1 8_544 . 108.13(8)
O3 Zn O1 4 . 111.21(6)
O3 Zn O1 . . 100.32(6)
O2 Si O1 . 5_545 110.37(11)
O2 Si O3 . . 111.33(7)
O1 Si O3 5_545 . 113.77(7)
O2 Si O4 . . 108.30(6)
O1 Si O4 5_545 . 107.94(6)
O3 Si O4 . . 104.79(10)

loop_
_geom_bond_atom_site_label_1
_geom_bond_atom_site_label_2
_geom_bond_site_symmetry_2
_geom_bond_distance
Ca OW5 . 2.286(2)
Ca O2 2_565 2.3910(12)
Ca O2 . 2.3910(12)
Ca O1 5 2.4381(13)
Ca O1 6 2.4381(13)
Ca O4 5 2.439(2)
Zn O2 8_544 1.9454(13)
Zn O3 4 1.9501(11)
Zn O3 . 1.9589(11)
Zn O1 . 1.9691(13)
Si O2 . 1.6130(14)
Si O1 5_545 1.6239(14)
Si O3 . 1.6305(16)
Si O4 . 1.6719(12)

loop_
_geom_hbond_atom_site_label_D
_geom_hbond_atom_site_label_H
_geom_hbond_atom_site_label_A
_geom_hbond_distance_DH
_geom_hbond_distance_HA
_geom_hbond_distance_DA
_geom_hbond_angle_DHA
OW5 H O1 0.70(3) 2.18(2) 2.875(2) 170(3)

loop_
_cod_related_entry_id
_cod_related_entry_database
_cod_related_entry_code
_cod_related_entry_description
1 AMCSD 0019356 .
2 Wikidata Q395127 junitoite
